data_7154495
loop_
_publ_author_name
'Suthagar, Kajitha'
'Polson, Matthew I. J.'
'Fairbanks, Antony J.'

_publ_section_title
;
 Unexpected furanose/pyranose equilibration of N-glycosyl sulfonamides,
 sulfamides and sulfamates.
;
_journal_issue 23
_journal_name_full 'Organic &amp; biomolecular chemistry'
_journal_page_first 6573
_journal_page_last 6579
_journal_paper_doi 10.1039/c5ob00851d
_journal_volume 13
_journal_year 2015
_chemical_absolute_configuration syn
_chemical_formula_moiety '2(C15 H32 N2 O6 S), H2 O'
_chemical_formula_sum 'C30 H66 N4 O13 S2'
_chemical_formula_weight 754.98
_chemical_name_systematic
;
 ?
;
_space_group_crystal_system triclinic
_space_group_IT_number 1
_space_group_name_Hall 'P 1'
_space_group_name_H-M_alt 'P 1'
_symmetry_space_group_name_Hall 'P 1'
_symmetry_space_group_name_H-M 'P 1'
_atom_sites_solution_hydrogens mixed
_atom_sites_solution_primary direct
_audit_creation_date 2015-04-01
_audit_creation_method
;
Olex2 1.2
(compiled 2015.01.26 svn.r3150 for OlexSys, GUI svn.r4998)
;
_audit_update_record
;
2015-04-09 deposited with the CCDC.
2015-05-12 downloaded from the CCDC.
;
_cell_angle_alpha 96.75(3)
_cell_angle_beta 94.01(3)
_cell_angle_gamma 92.39(3)
_cell_formula_units_Z 2
_cell_length_a 5.0940(10)
_cell_length_b 12.212(2)
_cell_length_c 30.472(6)
_cell_measurement_reflns_used 23752
_cell_measurement_temperature 100
_cell_measurement_theta_max 25.252
_cell_measurement_theta_min 1.350
_cell_volume 1875.5(6)
_computing_molecular_graphics 'Olex2 (Dolomanov et al., 2009)'
_computing_publication_material 'Olex2 (Dolomanov et al., 2009)'
_computing_structure_refinement 'ShelXL (Sheldrick, 2008)'
_computing_structure_solution 'ShelXT (Sheldrick, 2015)'
_diffrn_ambient_temperature 100
_diffrn_measured_fraction_theta_full 0.914
_diffrn_measured_fraction_theta_max 0.913
_diffrn_measurement_device_type 'ADSC Quantum 210r'
_diffrn_measurement_method '\p scans'
_diffrn_radiation_monochromator 'silicon double crystal'
_diffrn_radiation_type synchrotron
_diffrn_radiation_wavelength 0.7108
_diffrn_reflns_av_R_equivalents 0.1353
_diffrn_reflns_av_unetI/netI 0.1850
_diffrn_reflns_laue_measured_fraction_full 0.914
_diffrn_reflns_laue_measured_fraction_max 0.913
_diffrn_reflns_limit_h_max 6
_diffrn_reflns_limit_h_min -6
_diffrn_reflns_limit_k_max 14
_diffrn_reflns_limit_k_min -14
_diffrn_reflns_limit_l_max 36
_diffrn_reflns_limit_l_min -36
_diffrn_reflns_number 23752
_diffrn_reflns_point_group_measured_fraction_full 0.881
_diffrn_reflns_point_group_measured_fraction_max 0.881
_diffrn_reflns_theta_full 25.242
_diffrn_reflns_theta_max 25.252
_diffrn_reflns_theta_min 1.350
_diffrn_standards_number 0
_exptl_absorpt_coefficient_mu 0.208
_exptl_absorpt_correction_type none
_exptl_crystal_colour colourless
_exptl_crystal_colour_primary colourless
_exptl_crystal_density_diffrn 1.337
_exptl_crystal_description needle
_exptl_crystal_F_000 820
_exptl_crystal_size_max 0.16
_exptl_crystal_size_mid 0.01
_exptl_crystal_size_min 0.01
_refine_diff_density_max 1.458
_refine_diff_density_min -0.555
_refine_diff_density_rms 0.140
_refine_ls_abs_structure_details
;
 Flack x determined using 2095 quotients [(I+)-(I-)]/[(I+)+(I-)]
 (Parsons and Flack (2004), Acta Cryst. A60, s61).
;
_refine_ls_abs_structure_Flack 0.23(12)
_refine_ls_extinction_method none
_refine_ls_goodness_of_fit_ref 1.102
_refine_ls_hydrogen_treatment mixed
_refine_ls_matrix_type full
_refine_ls_number_parameters 911
_refine_ls_number_reflns 11954
_refine_ls_number_restraints 160
_refine_ls_restrained_S_all 1.094
_refine_ls_R_factor_all 0.1915
_refine_ls_R_factor_gt 0.1302
_refine_ls_shift/su_max 0.000
_refine_ls_shift/su_mean 0.000
_refine_ls_structure_factor_coef Fsqd
_refine_ls_weighting_details
;
 w=1/[\s^2^(Fo^2^)+(0.2000P)^2^]
 where P=(Fo^2^+2Fc^2^)/3
;
_refine_ls_weighting_scheme calc
_refine_ls_wR_factor_gt 0.3225
_refine_ls_wR_factor_ref 0.3624
_reflns_Friedel_coverage 0.929
_reflns_friedel_fraction_full 0.849
_reflns_friedel_fraction_max 0.848
_reflns_number_gt 6746
_reflns_number_total 11954
_reflns_threshold_expression 'I > 2\s(I)'
_cod_data_source_file c5ob00851d2.cif
_cod_data_source_block pp6-1
_cod_depositor_comments 'Adding full bibliography for 7154493--7154495.cif.'
_cod_database_code 7154495
_shelxl_version_number 2013-2
_shelx_space_group_comment
;
The symmetry employed for this shelxl refinement is uniquely defined
by the following loop, which should always be used as a source of
symmetry information in preference to the above space-group names.
They are only intended as comments.
;
_olex2_refinement_description
;
1. Fixed Uiso
 At 1.2 times of:
  All C(H) groups, All C(H,H) groups, All N(H) groups
 At 1.5 times of:
  All C(H,H,H) groups, All O(H) groups, All O(H,H) groups
2. Restrained distances
 H20E-O201
 0.86 with sigma of 0.01
 O201-H20F
 0.86 with sigma of 0.01
 O202-H20D
 0.86 with sigma of 0.01
 H20C-O202
 0.86 with sigma of 0.01
 H20F-H20E
 1.2 with sigma of 0.02
 H20C-H20D
 1.2 with sigma of 0.02
 O43_$1-H9
 2.4 with sigma of 0.02
3. Rigid body (RIGU) restrains
 C75, N74, C76, C77, C78, C79, C80, C81, C82, C83, C84, N44, C45, C46, C47,
 C48, C21, C22, C20, C19, C18, C17, C16, C15, N14, S11, O13, S41, O42, C53, C54
 with sigma for 1-2 distances of 0.0001 and sigma for 1-3 distances of 0.0001
4.a Ternary CH refined with riding coordinates:
 C62(H62), C65(H65), C64(H64), C63(H63), C32(H32), C33(H33), C34(H34),
 C35(H35), C4(H4), C5(H5), C2(H2), C3(H3), C94(H94), C93(H93), C92(H92),
 C95(H95)
4.b Secondary CH2 refined with riding coordinates:
 C76(H76A,H76B), C75(H75A,H75B), C78(H78A,H78B), C77(H77A,H77B), C83(H83A,
 H83B), C79(H79A,H79B), C80(H80A,H80B), C66(H66A,H66B), C82(H82A,H82B),
 C81(H81A,H81B), C48(H48A,H48B), C45(H45A,H45B), C47(H47A,H47B), C51(H51A,H51B),
  C49(H49A,H49B), C36(H36A,H36B), C53(H53A,H53B), C46(H46A,H46B), C50(H50A,
 H50B), C52(H52A,H52B), C19(H19A,H19B), C21(H21A,H21B), C23(H23A,H23B),
 C17(H17A,H17B), C18(H18A,H18B), C15(H15A,H15B), C20(H20A,H20B), C16(H16A,H16B),
  C6(H6A,H6B), C22(H22A,H22B), C109(H10A,H10B), C106(H10C,H10D), C111(H11A,
 H11B), C105(H10E,H10F), C107(H10G,H10H), C112(H11C,H11D), C96(H96A,H96B),
 C108(H10I,H10J), C110(H11H,H11I), C113(H11J,H11K)
4.c Aromatic/amide H refined with riding coordinates:
 N74(H74), N70(H70), N40(H40), N44(H44), N14(H14), N10(H10), N100(H100),
 N104(H104)
4.d Idealised Me refined as rotating group:
 C84(H84A,H84B,H84C), C54(H54A,H54B,H54C), C24(H24A,H24B,H24C), C114(H11E,H11F,
 H11G)
4.e Idealised tetrahedral OH refined as rotating group:
 O67(H67), O68(H68), O69(H69), O37(H37), O39(H39), O38(H38), O7(H7), O9(H9),
 O8(H8), O98(H98), O97(H97), O99(H99)
;
_olex2_submission_special_instructions 'No special instructions were received'

loop_
_space_group_symop_operation_xyz
'x, y, z'

loop_
_atom_site_label
_atom_site_type_symbol
_atom_site_fract_x
_atom_site_fract_y
_atom_site_fract_z
_atom_site_U_iso_or_equiv
_atom_site_adp_type
_atom_site_occupancy
_atom_site_site_symmetry_order
_atom_site_calc_flag
_atom_site_refinement_flags_posn
_atom_site_refinement_flags_adp
_atom_site_disorder_assembly
_atom_site_disorder_group
S71 S 0.7311(8) 0.3987(4) 0.30153(15) 0.0304(10) Uani 1 1 d . . . .
O73 O 0.957(2) 0.3943(11) 0.2776(5) 0.041(3) Uani 1 1 d . . . .
O67 O 1.344(3) 0.4647(12) 0.3984(5) 0.040(3) Uani 1 1 d . . . .
H67 H 1.2695 0.4149 0.4095 0.059 Uiso 1 1 calc GR . . .
O61 O 0.860(2) 0.6474(10) 0.3564(4) 0.034(3) Uani 1 1 d . . . .
O68 O 1.514(3) 0.6670(13) 0.4471(4) 0.049(4) Uani 1 1 d . . . .
H68 H 1.6086 0.6142 0.4463 0.074 Uiso 1 1 calc GR . . .
O69 O 1.029(3) 0.7760(13) 0.4429(5) 0.046(4) Uani 1 1 d . . . .
H69 H 1.1213 0.7720 0.4658 0.069 Uiso 1 1 calc GR . . .
O72 O 0.599(3) 0.3028(10) 0.3086(5) 0.040(3) Uani 1 1 d . . . .
N74 N 0.515(3) 0.4708(14) 0.2788(6) 0.038(3) Uani 1 1 d . U . .
H74 H 0.3510 0.4565 0.2818 0.046 Uiso 1 1 calc R . . .
N70 N 0.834(3) 0.4565(13) 0.3513(5) 0.031(3) Uani 1 1 d . . . .
H70 H 0.7797 0.4294 0.3741 0.037 Uiso 1 1 calc R . . .
C76 C 0.342(3) 0.6122(16) 0.2363(6) 0.030(2) Uani 1 1 d . U . .
H76A H 0.2661 0.6516 0.2615 0.037 Uiso 1 1 calc R . . .
H76B H 0.2164 0.5532 0.2235 0.037 Uiso 1 1 calc R . . .
C62 C 1.009(4) 0.5505(14) 0.3573(6) 0.031(4) Uani 1 1 d . . . .
H62 H 1.1217 0.5463 0.3324 0.037 Uiso 1 1 calc R . . .
C65 C 1.189(4) 0.7620(16) 0.4057(6) 0.035(4) Uani 1 1 d . . . .
H65 H 1.3085 0.8274 0.4069 0.042 Uiso 1 1 calc R . . .
C75 C 0.589(3) 0.5629(17) 0.2521(7) 0.034(2) Uani 1 1 d . U . .
H75A H 0.7025 0.6187 0.2704 0.041 Uiso 1 1 calc R . . .
H75B H 0.6835 0.5341 0.2271 0.041 Uiso 1 1 calc R . . .
C78 C 0.135(3) 0.7414(16) 0.1866(6) 0.032(2) Uani 1 1 d . U . .
H78A H 0.0623 0.7814 0.2120 0.038 Uiso 1 1 calc R . . .
H78B H 0.0079 0.6826 0.1743 0.038 Uiso 1 1 calc R . . .
C77 C 0.384(3) 0.6911(15) 0.2021(6) 0.027(2) Uani 1 1 d . U . .
H77A H 0.5104 0.7497 0.2148 0.033 Uiso 1 1 calc R . . .
H77B H 0.4576 0.6516 0.1767 0.033 Uiso 1 1 calc R . . .
C64 C 1.354(4) 0.6606(16) 0.4069(7) 0.036(5) Uani 1 1 d . . . .
H64 H 1.4706 0.6596 0.3826 0.043 Uiso 1 1 calc R . . .
C83 C -0.256(3) 1.0884(19) 0.0549(8) 0.042(3) Uani 1 1 d . U . .
H83A H -0.1261 1.1456 0.0675 0.050 Uiso 1 1 calc R . . .
H83B H -0.1903 1.0519 0.0281 0.050 Uiso 1 1 calc R . . .
C79 C 0.173(3) 0.8217(17) 0.1511(7) 0.033(2) Uani 1 1 d . U . .
H79A H 0.2978 0.8814 0.1635 0.040 Uiso 1 1 calc R . . .
H79B H 0.2481 0.7823 0.1258 0.040 Uiso 1 1 calc R . . .
C80 C -0.072(3) 0.8684(16) 0.1360(7) 0.033(2) Uani 1 1 d . U . .
H80A H -0.1498 0.9059 0.1615 0.040 Uiso 1 1 calc R . . .
H80B H -0.1950 0.8087 0.1229 0.040 Uiso 1 1 calc R . . .
C63 C 1.184(3) 0.5558(16) 0.3995(6) 0.032(4) Uani 1 1 d . . . .
H63 H 1.0719 0.5541 0.4243 0.038 Uiso 1 1 calc R . . .
C66 C 1.026(4) 0.7509(18) 0.3638(8) 0.045(5) Uani 1 1 d . . . .
H66A H 1.1387 0.7531 0.3396 0.054 Uiso 1 1 calc R . . .
H66B H 0.9131 0.8130 0.3637 0.054 Uiso 1 1 calc R . . .
C82 C -0.285(3) 1.0035(17) 0.0880(7) 0.034(2) Uani 1 1 d . U . .
H82A H -0.3549 1.0396 0.1144 0.041 Uiso 1 1 calc R . . .
H82B H -0.4119 0.9454 0.0750 0.041 Uiso 1 1 calc R . . .
C84 C -0.511(3) 1.1427(19) 0.0422(8) 0.042(4) Uani 1 1 d . U . .
H84A H -0.4812 1.1887 0.0194 0.064 Uiso 1 1 calc GR . . .
H84B H -0.5667 1.1868 0.0678 0.064 Uiso 1 1 calc GR . . .
H84C H -0.6457 1.0866 0.0315 0.064 Uiso 1 1 calc GR . . .
C81 C -0.034(3) 0.9521(17) 0.1013(7) 0.035(2) Uani 1 1 d . U . .
H81A H 0.0955 1.0099 0.1138 0.043 Uiso 1 1 calc R . . .
H81B H 0.0345 0.9138 0.0751 0.043 Uiso 1 1 calc R . . .
S41 S 0.3973(8) 0.5800(4) -0.29583(16) 0.0327(10) Uani 1 1 d . U . .
O42 O 0.649(2) 0.5825(11) -0.2745(4) 0.034(2) Uani 1 1 d . U . .
O43 O 0.272(3) 0.6777(11) -0.3043(4) 0.042(3) Uani 1 1 d D . . .
O31 O 0.419(2) 0.3212(11) -0.3471(5) 0.037(3) Uani 1 1 d . . . .
O37 O 0.497(3) 0.1837(13) -0.4304(5) 0.052(4) Uani 1 1 d . . . .
H37 H 0.4861 0.1176 -0.4395 0.079 Uiso 1 1 calc GR . . .
O39 O 0.892(3) 0.4992(14) -0.3951(6) 0.056(4) Uani 1 1 d . . . .
H39 H 0.9821 0.5100 -0.3714 0.084 Uiso 1 1 calc GR . . .
O38 O 0.990(3) 0.2922(14) -0.4405(5) 0.055(4) Uani 1 1 d . . . .
H38 H 1.0963 0.2435 -0.4402 0.083 Uiso 1 1 calc GR . . .
N40 N 0.425(3) 0.5118(14) -0.3443(5) 0.038(4) Uani 1 1 d . . . .
H40 H 0.3410 0.5316 -0.3673 0.045 Uiso 1 1 calc R . . .
N44 N 0.200(3) 0.5153(13) -0.2690(5) 0.0342(15) Uani 1 1 d . U . .
H44 H 0.0410 0.5364 -0.2687 0.041 Uiso 1 1 calc R . . .
C48 C -0.178(3) 0.2461(15) -0.1787(6) 0.029(3) Uani 1 1 d . U . .
H48A H -0.3003 0.2187 -0.2038 0.035 Uiso 1 1 calc R . . .
H48B H -0.2557 0.3081 -0.1625 0.035 Uiso 1 1 calc R . . .
C45 C 0.265(3) 0.4231(16) -0.2450(6) 0.032(2) Uani 1 1 d . U . .
H45A H 0.3979 0.4472 -0.2210 0.039 Uiso 1 1 calc R . . .
H45B H 0.3364 0.3655 -0.2647 0.039 Uiso 1 1 calc R . . .
C47 C 0.072(3) 0.2876(15) -0.1962(6) 0.031(2) Uani 1 1 d . U . .
H47A H 0.1518 0.2265 -0.2127 0.037 Uiso 1 1 calc R . . .
H47B H 0.1955 0.3168 -0.1714 0.037 Uiso 1 1 calc R . . .
C32 C 0.589(4) 0.4181(16) -0.3489(7) 0.037(5) Uani 1 1 d . . . .
H32 H 0.7282 0.4250 -0.3248 0.044 Uiso 1 1 calc R . . .
C51 C -0.376(4) 0.0321(15) -0.0998(7) 0.036(4) Uani 1 1 d . . . .
H51A H -0.2830 -0.0290 -0.1136 0.044 Uiso 1 1 calc R . . .
H51B H -0.2676 0.0651 -0.0737 0.044 Uiso 1 1 calc R . . .
C49 C -0.148(4) 0.1556(16) -0.1487(7) 0.036(4) Uani 1 1 d . . . .
H49A H -0.0268 0.1823 -0.1234 0.043 Uiso 1 1 calc R . . .
H49B H -0.0728 0.0927 -0.1648 0.043 Uiso 1 1 calc R . . .
C36 C 0.555(5) 0.2215(14) -0.3507(7) 0.040(5) Uani 1 1 d . . . .
H36A H 0.4304 0.1598 -0.3495 0.048 Uiso 1 1 calc R . . .
H36B H 0.6848 0.2235 -0.3257 0.048 Uiso 1 1 calc R . . .
C33 C 0.710(5) 0.4083(17) -0.3943(7) 0.049(6) Uani 1 1 d . . . .
H33 H 0.5709 0.4075 -0.4183 0.058 Uiso 1 1 calc R . . .
C53 C -0.608(3) -0.1012(16) -0.0539(7) 0.034(4) Uani 1 1 d . U . .
H53A H -0.5233 -0.1637 -0.0686 0.040 Uiso 1 1 calc R . . .
H53B H -0.4949 -0.0717 -0.0279 0.040 Uiso 1 1 calc R . . .
C54 C -0.864(3) -0.1401(17) -0.0397(7) 0.038(4) Uani 1 1 d . U . .
H54A H -0.9698 -0.1768 -0.0649 0.057 Uiso 1 1 calc GR . . .
H54B H -0.9541 -0.0781 -0.0268 0.057 Uiso 1 1 calc GR . . .
H54C H -0.8349 -0.1906 -0.0182 0.057 Uiso 1 1 calc GR . . .
C46 C 0.022(4) 0.3783(17) -0.2264(7) 0.036(2) Uani 1 1 d . U . .
H46A H -0.1029 0.3487 -0.2508 0.044 Uiso 1 1 calc R . . .
H46B H -0.0589 0.4388 -0.2097 0.044 Uiso 1 1 calc R . . .
C50 C -0.409(3) 0.1176(16) -0.1320(7) 0.033(4) Uani 1 1 d . . . .
H50A H -0.4900 0.1812 -0.1175 0.040 Uiso 1 1 calc R . . .
H50B H -0.5269 0.0865 -0.1571 0.040 Uiso 1 1 calc R . . .
C52 C -0.633(3) -0.0120(16) -0.0854(7) 0.033(4) Uani 1 1 d . . . .
H52A H -0.7426 -0.0425 -0.1117 0.039 Uiso 1 1 calc R . . .
H52B H -0.7225 0.0491 -0.0710 0.039 Uiso 1 1 calc R . . .
C34 C 0.862(5) 0.3013(18) -0.4005(7) 0.047(6) Uani 1 1 d . . . .
H34 H 1.0030 0.3088 -0.3766 0.056 Uiso 1 1 calc R . . .
C35 C 0.691(4) 0.2040(17) -0.3933(7) 0.039(5) Uani 1 1 d . . . .
H35 H 0.7988 0.1396 -0.3926 0.047 Uiso 1 1 calc R . . .
S11 S 1.1916(8) 1.0200(4) -0.28425(17) 0.0352(10) Uani 1 1 d . U . .
O12 O 1.095(3) 1.1111(11) -0.3012(5) 0.042(3) Uani 1 1 d . . . .
O13 O 1.443(2) 1.0295(12) -0.2596(5) 0.040(3) Uani 1 1 d . U A 1
O1 O 1.198(4) 0.9476(13) -0.4000(5) 0.058(4) Uani 1 1 d . . . .
O7 O 1.125(4) 0.7544(14) -0.4669(5) 0.061(5) Uani 1 1 d . . . .
H7 H 1.1224 0.7010 -0.4529 0.092 Uiso 1 1 calc GR . . .
O9 O 0.766(4) 0.7751(17) -0.3411(6) 0.076(6) Uani 1 1 d . . . .
H9 H 0.8365 0.7300 -0.3268 0.113 Uiso 1 1 calc DGR . . .
O8 O 0.660(4) 0.6774(14) -0.4300(7) 0.075(6) Uani 1 1 d . . . .
H8 H 0.7846 0.6375 -0.4325 0.113 Uiso 1 1 calc GR . . .
N14 N 0.985(3) 0.9767(13) -0.2531(6) 0.0356(12) Uani 1 1 d . U . .
H14 H 0.8375 1.0080 -0.2508 0.043 Uiso 1 1 calc R . . .
N10 N 1.227(3) 0.9298(15) -0.3260(5) 0.038(4) Uani 1 1 d . . . .
H10 H 1.3594 0.8883 -0.3250 0.045 Uiso 1 1 calc R . . .
C24 C -0.045(4) 0.309(2) -0.0215(8) 0.048(6) Uani 1 1 d . . . .
H24A H -0.1608 0.2812 -0.0470 0.072 Uiso 1 1 calc GR . . .
H24B H -0.1269 0.3670 -0.0043 0.072 Uiso 1 1 calc GR . . .
H24C H -0.0114 0.2502 -0.0038 0.072 Uiso 1 1 calc GR . . .
C19 C 0.631(3) 0.6184(15) -0.1321(6) 0.030(2) Uani 1 1 d . U . .
H19A H 0.7203 0.5576 -0.1471 0.036 Uiso 1 1 calc R . . .
H19B H 0.7464 0.6510 -0.1069 0.036 Uiso 1 1 calc R . . .
C21 C 0.424(3) 0.4848(16) -0.0856(7) 0.036(3) Uani 1 1 d . U . .
H21A H 0.5055 0.4234 -0.1016 0.043 Uiso 1 1 calc R . . .
H21B H 0.5451 0.5138 -0.0605 0.043 Uiso 1 1 calc R . . .
C23 C 0.218(5) 0.3539(17) -0.0367(7) 0.042(5) Uani 1 1 d . . . .
H23A H 0.3295 0.3857 -0.0109 0.051 Uiso 1 1 calc R . . .
H23B H 0.3078 0.2933 -0.0515 0.051 Uiso 1 1 calc R . . .
C17 C 0.837(3) 0.7521(16) -0.1803(6) 0.031(2) Uani 1 1 d . U . .
H17A H 0.9225 0.6926 -0.1967 0.038 Uiso 1 1 calc R . . .
H17B H 0.9544 0.7808 -0.1548 0.038 Uiso 1 1 calc R . . .
C18 C 0.585(3) 0.7061(16) -0.1644(7) 0.035(2) Uani 1 1 d . U . .
H18A H 0.4723 0.6731 -0.1898 0.042 Uiso 1 1 calc R . . .
H18B H 0.4939 0.7663 -0.1496 0.042 Uiso 1 1 calc R . . .
C15 C 1.041(4) 0.8833(17) -0.2280(7) 0.037(2) Uani 1 1 d . U . .
H15A H 1.1739 0.9064 -0.2039 0.044 Uiso 1 1 calc R . . .
H15B H 1.1091 0.8237 -0.2472 0.044 Uiso 1 1 calc R . . .
C4 C 0.752(5) 0.7868(18) -0.4196(8) 0.048(5) Uani 1 1 d . . . .
H4 H 0.6040 0.8350 -0.4165 0.057 Uiso 1 1 calc R . . .
C20 C 0.387(3) 0.5746(16) -0.1160(7) 0.035(2) Uani 1 1 d . U . .
H20A H 0.2697 0.5450 -0.1414 0.042 Uiso 1 1 calc R . . .
H20B H 0.3022 0.6353 -0.1003 0.042 Uiso 1 1 calc R . . .
C5 C 0.923(6) 0.821(2) -0.4554(7) 0.061(7) Uani 1 1 d . . . .
H5 H 0.8057 0.8228 -0.4822 0.073 Uiso 1 1 calc R . . .
C16 C 0.793(4) 0.8442(16) -0.2099(7) 0.034(2) Uani 1 1 d . U . .
H16A H 0.6661 0.8173 -0.2344 0.041 Uiso 1 1 calc R . . .
H16B H 0.7195 0.9061 -0.1929 0.041 Uiso 1 1 calc R . . .
C6 C 1.044(7) 0.9405(17) -0.4418(6) 0.070(9) Uani 1 1 d . . . .
H6A H 1.1550 0.9608 -0.4645 0.084 Uiso 1 1 calc R . . .
H6B H 0.9041 0.9918 -0.4395 0.084 Uiso 1 1 calc R . . .
C22 C 0.177(4) 0.4422(16) -0.0684(7) 0.033(3) Uani 1 1 d . U . .
H22A H 0.0576 0.4110 -0.0934 0.040 Uiso 1 1 calc R . . .
H22B H 0.0926 0.5037 -0.0531 0.040 Uiso 1 1 calc R . . .
C2 C 1.046(5) 0.9156(18) -0.3650(6) 0.043(5) Uani 1 1 d . . . .
H2 H 0.9034 0.9664 -0.3606 0.052 Uiso 1 1 calc R . . .
C3 C 0.926(4) 0.798(2) -0.3762(7) 0.048(6) Uani 1 1 d . . . .
H3 H 1.0668 0.7452 -0.3786 0.058 Uiso 1 1 calc R . . .
S101 S 0.6255(9) -0.0495(4) 0.29748(17) 0.0337(11) Uani 1 1 d . . . .
O102 O 0.869(2) -0.0533(10) 0.2820(5) 0.042(4) Uani 1 1 d . . . .
O98 O 0.141(4) 0.2861(14) 0.4338(6) 0.061(5) Uani 1 1 d . . . .
H98 H 0.0851 0.3058 0.4102 0.092 Uiso 1 1 calc GR . . .
O97 O 0.202(3) 0.1826(13) 0.3474(4) 0.050(4) Uani 1 1 d . . . .
H97 H 0.2631 0.1577 0.3243 0.076 Uiso 1 1 calc GR . . .
O103 O 0.514(3) -0.1427(12) 0.3145(5) 0.049(4) Uani 1 1 d . . . .
O99 O 0.653(4) 0.2390(15) 0.4718(6) 0.063(5) Uani 1 1 d . . . .
H99 H 0.7850 0.2083 0.4797 0.094 Uiso 1 1 calc GR . . .
O91 O 0.667(4) 0.0358(14) 0.4121(5) 0.062(5) Uani 1 1 d . . . .
N100 N 0.667(4) 0.0498(13) 0.3381(5) 0.044(4) Uani 1 1 d . . . .
H100 H 0.7936 0.0985 0.3379 0.053 Uiso 1 1 calc R . . .
N104 N 0.421(3) -0.0164(13) 0.2595(5) 0.037(4) Uani 1 1 d . . . .
H104 H 0.2704 -0.0516 0.2536 0.045 Uiso 1 1 calc R . . .
C109 C 0.157(4) 0.3599(16) 0.1409(7) 0.039(5) Uani 1 1 d . . . .
H10A H 0.2459 0.3252 0.1161 0.046 Uiso 1 1 calc R . . .
H10B H 0.2813 0.4142 0.1577 0.046 Uiso 1 1 calc R . . .
C94 C 0.246(5) 0.1852(17) 0.4260(7) 0.046(5) Uani 1 1 d . . . .
H94 H 0.1006 0.1290 0.4234 0.055 Uiso 1 1 calc R . . .
C106 C 0.257(4) 0.1322(16) 0.2182(7) 0.035(4) Uani 1 1 d . . . .
H10C H 0.1720 0.1657 0.2436 0.042 Uiso 1 1 calc R . . .
H10D H 0.1334 0.0772 0.2018 0.042 Uiso 1 1 calc R . . .
C111 C -0.006(4) 0.5031(15) 0.0917(6) 0.031(4) Uani 1 1 d . . . .
H11A H 0.1177 0.5590 0.1077 0.037 Uiso 1 1 calc R . . .
H11B H 0.0834 0.4659 0.0675 0.037 Uiso 1 1 calc R . . .
C105 C 0.496(4) 0.0761(16) 0.2343(6) 0.034(4) Uani 1 1 d . . . .
H10E H 0.5900 0.0479 0.2092 0.040 Uiso 1 1 calc R . . .
H10F H 0.6121 0.1294 0.2533 0.040 Uiso 1 1 calc R . . .
C107 C 0.321(4) 0.2202(16) 0.1890(6) 0.035(4) Uani 1 1 d . . . .
H10G H 0.4372 0.2769 0.2062 0.042 Uiso 1 1 calc R . . .
H10H H 0.4175 0.1872 0.1648 0.042 Uiso 1 1 calc R . . .
C112 C -0.235(4) 0.5585(16) 0.0729(7) 0.040(5) Uani 1 1 d . . . .
H11C H -0.3165 0.5989 0.0972 0.048 Uiso 1 1 calc R . . .
H11D H -0.3626 0.5019 0.0588 0.048 Uiso 1 1 calc R . . .
C96 C 0.538(7) 0.044(2) 0.4515(8) 0.069(8) Uani 1 1 d . . . .
H96A H 0.6570 0.0248 0.4753 0.083 Uiso 1 1 calc R . . .
H96B H 0.3876 -0.0089 0.4480 0.083 Uiso 1 1 calc R . . .
C108 C 0.089(4) 0.2741(17) 0.1697(7) 0.041(5) Uani 1 1 d . . . .
H10I H -0.0279 0.2176 0.1524 0.049 Uiso 1 1 calc R . . .
H10J H -0.0073 0.3078 0.1937 0.049 Uiso 1 1 calc R . . .
C93 C 0.380(5) 0.1730(17) 0.3827(7) 0.053(6) Uani 1 1 d . . . .
H93 H 0.5216 0.2306 0.3840 0.063 Uiso 1 1 calc R . . .
C92 C 0.497(5) 0.0601(17) 0.3752(7) 0.049(6) Uani 1 1 d . . . .
H92 H 0.3527 0.0033 0.3694 0.059 Uiso 1 1 calc R . . .
C114 C -0.405(5) 0.6964(19) 0.0223(7) 0.048(5) Uani 1 1 d . . . .
H11E H -0.3546 0.7363 -0.0014 0.072 Uiso 1 1 calc GR . . .
H11F H -0.4631 0.7471 0.0458 0.072 Uiso 1 1 calc GR . . .
H11G H -0.5466 0.6435 0.0114 0.072 Uiso 1 1 calc GR . . .
C110 C -0.078(5) 0.4198(17) 0.1227(6) 0.042(5) Uani 1 1 d . . . .
H11H H -0.2053 0.3654 0.1069 0.051 Uiso 1 1 calc R . . .
H11I H -0.1611 0.4576 0.1474 0.051 Uiso 1 1 calc R . . .
C95 C 0.440(6) 0.163(2) 0.4645(8) 0.063(7) Uani 1 1 d . . . .
H95 H 0.3471 0.1635 0.4916 0.076 Uiso 1 1 calc R . . .
C113 C -0.177(4) 0.6382(17) 0.0393(7) 0.040(5) Uani 1 1 d . . . .
H11J H -0.0435 0.6931 0.0529 0.049 Uiso 1 1 calc R . . .
H11K H -0.1025 0.5972 0.0143 0.049 Uiso 1 1 calc R . . .
O202 O 0.589(4) 0.4614(17) 0.4882(6) 0.069(5) Uani 1 1 d D . . .
H20C H 0.66(6) 0.44(2) 0.465(6) 0.104 Uiso 1 1 d DR . . .
H20D H 0.56(6) 0.521(14) 0.477(9) 0.104 Uiso 1 1 d DR . . .
O201 O 0.119(4) 0.5223(16) 0.5243(6) 0.069(5) Uani 1 1 d D . . .
H20E H 0.17(5) 0.55(3) 0.551(3) 0.104 Uiso 1 1 d DR . . .
H20F H 0.280(18) 0.52(3) 0.517(9) 0.104 Uiso 1 1 d DR . . .

loop_
_atom_site_aniso_label
_atom_site_aniso_U_11
_atom_site_aniso_U_22
_atom_site_aniso_U_33
_atom_site_aniso_U_23
_atom_site_aniso_U_13
_atom_site_aniso_U_12
S71 0.029(2) 0.032(2) 0.031(2) 0.006(2) 0.0047(18) 0.000(2)
O73 0.008(6) 0.038(7) 0.075(10) -0.003(7) -0.003(6) -0.004(5)
O67 0.039(8) 0.043(8) 0.036(8) 0.007(6) 0.003(6) -0.001(6)
O61 0.033(7) 0.035(7) 0.035(7) 0.009(6) 0.008(5) 0.002(6)
O68 0.072(11) 0.048(9) 0.025(7) 0.004(6) -0.004(7) -0.006(8)
O69 0.053(9) 0.050(9) 0.033(8) -0.001(7) 0.003(6) -0.006(7)
O72 0.059(9) 0.026(7) 0.036(8) 0.004(6) 0.014(6) 0.008(6)
N74 0.009(2) 0.053(4) 0.056(6) 0.017(4) 0.005(3) -0.003(3)
N70 0.025(8) 0.041(9) 0.026(8) 0.013(7) -0.003(6) -0.005(7)
C76 0.008(2) 0.041(4) 0.041(4) 0.003(4) 0.000(2) -0.008(2)
C62 0.051(12) 0.022(9) 0.018(9) -0.001(7) 0.006(8) -0.006(8)
C65 0.053(12) 0.029(10) 0.022(9) 0.001(8) 0.008(8) 0.000(9)
C75 0.008(2) 0.049(4) 0.046(5) 0.010(4) 0.002(2) -0.006(2)
C78 0.008(2) 0.043(4) 0.043(4) 0.005(4) -0.0008(19) -0.0081(19)
C77 0.008(2) 0.036(4) 0.035(4) -0.002(4) -0.0022(18) -0.0097(19)
C64 0.022(9) 0.036(10) 0.052(12) 0.011(9) 0.012(8) 0.000(8)
C83 0.009(2) 0.058(5) 0.060(5) 0.021(5) 0.001(2) -0.006(3)
C79 0.008(2) 0.046(4) 0.046(4) 0.008(4) -0.0007(19) -0.0079(19)
C80 0.008(2) 0.044(4) 0.045(4) 0.007(4) -0.0011(18) -0.0083(18)
C63 0.026(10) 0.045(11) 0.025(10) 0.005(8) 0.005(7) 0.002(9)
C66 0.040(12) 0.042(11) 0.061(14) 0.031(11) 0.015(10) -0.001(10)
C82 0.008(2) 0.045(4) 0.047(5) 0.008(4) -0.002(2) -0.009(2)
C84 0.009(2) 0.058(6) 0.063(7) 0.022(6) 0.001(3) -0.007(3)
C81 0.009(2) 0.049(4) 0.049(4) 0.011(4) -0.001(2) -0.008(2)
S41 0.0243(17) 0.036(2) 0.039(2) 0.0060(18) 0.0085(15) -0.0015(15)
O42 0.0242(17) 0.039(5) 0.039(3) 0.007(4) 0.0087(17) -0.0015(19)
O43 0.068(10) 0.029(7) 0.029(7) 0.007(6) 0.006(7) -0.002(7)
O31 0.022(7) 0.036(7) 0.057(9) 0.018(7) 0.014(6) 0.001(6)
O37 0.060(10) 0.050(9) 0.044(9) -0.006(7) 0.000(7) 0.001(8)
O39 0.049(10) 0.068(11) 0.055(10) 0.024(9) 0.018(7) -0.002(8)
O38 0.054(10) 0.063(11) 0.054(10) 0.017(8) 0.024(8) 0.013(8)
N40 0.035(9) 0.047(10) 0.033(9) 0.014(7) 0.001(7) 0.005(8)
N44 0.0239(17) 0.039(3) 0.042(3) 0.009(3) 0.0085(15) -0.0010(17)
C48 0.023(2) 0.031(5) 0.033(5) 0.001(5) 0.007(3) -0.002(3)
C45 0.0231(19) 0.036(3) 0.038(5) 0.006(4) 0.007(2) -0.0023(19)
C47 0.023(2) 0.034(4) 0.035(5) 0.003(4) 0.007(3) -0.002(2)
C32 0.021(10) 0.040(11) 0.051(12) 0.010(9) 0.014(8) 0.003(8)
C51 0.041(12) 0.026(10) 0.039(11) -0.006(8) 0.006(9) -0.007(8)
C49 0.034(11) 0.037(11) 0.037(11) 0.007(9) -0.005(8) 0.009(9)
C36 0.073(15) 0.013(8) 0.039(11) 0.011(8) 0.007(10) 0.007(9)
C33 0.088(17) 0.035(11) 0.026(11) 0.005(9) 0.028(11) 0.000(11)
C53 0.016(5) 0.038(9) 0.048(10) 0.009(8) 0.004(5) 0.004(5)
C54 0.016(5) 0.042(10) 0.058(11) 0.016(8) 0.006(5) 0.005(5)
C46 0.023(2) 0.042(4) 0.046(5) 0.013(4) 0.008(2) -0.0009(18)
C50 0.011(8) 0.041(10) 0.048(12) 0.006(9) 0.004(7) -0.005(8)
C52 0.017(9) 0.036(10) 0.048(12) 0.014(9) 0.008(8) 0.000(8)
C34 0.076(16) 0.042(12) 0.026(10) 0.001(9) 0.022(10) 0.007(11)
C35 0.025(10) 0.040(11) 0.054(13) 0.011(10) 0.004(9) -0.007(9)
S11 0.0212(17) 0.039(2) 0.047(2) 0.0109(18) 0.0076(15) -0.0019(15)
O12 0.042(8) 0.038(8) 0.046(8) 0.013(7) 0.006(6) -0.011(6)
O13 0.0215(17) 0.053(7) 0.049(3) 0.015(3) 0.0069(16) -0.004(2)
O1 0.092(12) 0.052(9) 0.034(9) 0.010(7) 0.022(8) -0.012(9)
O7 0.096(14) 0.057(11) 0.029(8) -0.002(7) 0.001(8) 0.003(10)
O9 0.088(14) 0.091(14) 0.052(11) 0.025(10) 0.012(9) -0.012(11)
O8 0.119(17) 0.041(10) 0.069(12) 0.018(9) 0.010(12) 0.001(10)
N14 0.0210(17) 0.040(2) 0.048(3) 0.012(2) 0.0076(16) -0.0014(15)
N10 0.019(8) 0.059(11) 0.036(9) 0.007(8) 0.007(6) -0.005(7)
C24 0.047(13) 0.052(13) 0.050(13) 0.019(11) 0.021(10) 0.002(10)
C19 0.021(2) 0.032(4) 0.037(4) 0.003(4) 0.0058(18) -0.0029(17)
C21 0.021(2) 0.041(4) 0.049(5) 0.013(4) 0.007(2) -0.001(2)
C23 0.060(14) 0.037(11) 0.029(11) 0.004(9) 0.004(9) 0.001(10)
C17 0.0209(19) 0.034(4) 0.040(4) 0.005(4) 0.0058(18) -0.0029(16)
C18 0.0209(19) 0.040(4) 0.046(4) 0.011(4) 0.0065(17) -0.0023(16)
C15 0.0213(17) 0.041(4) 0.050(4) 0.013(4) 0.0083(18) -0.0008(18)
C4 0.049(13) 0.044(13) 0.053(14) 0.013(11) 0.006(10) 0.013(10)
C20 0.021(2) 0.039(4) 0.047(5) 0.011(4) 0.007(2) -0.0018(18)
C5 0.11(2) 0.049(13) 0.020(11) 0.008(10) -0.006(12) 0.014(14)
C16 0.0210(18) 0.038(3) 0.044(5) 0.009(4) 0.0070(18) -0.0019(16)
C6 0.18(3) 0.021(10) 0.013(10) 0.005(8) 0.022(13) -0.006(13)
C22 0.021(2) 0.037(5) 0.044(6) 0.008(5) 0.007(3) -0.002(3)
C2 0.061(14) 0.047(12) 0.020(10) -0.001(9) 0.012(9) -0.009(10)
C3 0.031(11) 0.064(15) 0.046(13) 0.004(11) -0.004(9) -0.020(11)
S101 0.029(2) 0.035(3) 0.040(3) 0.010(2) 0.0044(19) 0.000(2)
O102 0.023(7) 0.020(6) 0.080(11) 0.008(7) -0.015(6) -0.008(5)
O98 0.096(13) 0.051(10) 0.040(9) 0.018(8) 0.005(8) 0.014(9)
O97 0.079(11) 0.052(9) 0.021(7) 0.005(7) 0.009(7) -0.009(8)
O103 0.062(10) 0.036(8) 0.052(9) 0.018(7) 0.011(7) 0.003(7)
O99 0.092(14) 0.055(10) 0.042(10) 0.009(8) 0.001(9) 0.007(10)
O91 0.113(15) 0.055(10) 0.015(7) -0.001(7) -0.005(8) 0.006(9)
N100 0.082(13) 0.028(8) 0.017(8) -0.005(6) -0.006(8) -0.018(8)
N104 0.052(10) 0.033(9) 0.026(8) 0.003(7) -0.001(7) -0.003(7)
C109 0.055(13) 0.030(10) 0.029(10) -0.001(8) 0.000(9) -0.008(9)
C94 0.074(16) 0.028(10) 0.038(12) 0.014(9) 0.000(10) -0.003(10)
C106 0.024(10) 0.038(11) 0.042(11) 0.002(9) 0.001(8) 0.002(8)
C111 0.034(10) 0.031(10) 0.026(9) 0.005(8) -0.002(7) -0.011(8)
C105 0.040(11) 0.033(10) 0.027(10) 0.003(8) 0.004(8) -0.010(8)
C107 0.049(12) 0.035(10) 0.022(9) 0.006(8) 0.003(8) 0.009(9)
C112 0.047(13) 0.031(10) 0.042(12) 0.002(9) 0.010(9) 0.001(9)
C96 0.13(2) 0.044(14) 0.043(14) 0.027(11) 0.018(14) 0.013(14)
C108 0.045(12) 0.038(11) 0.038(11) -0.002(9) 0.010(9) -0.007(9)
C93 0.102(19) 0.030(11) 0.028(11) 0.022(9) -0.001(11) -0.015(11)
C92 0.081(17) 0.025(10) 0.045(13) 0.015(9) 0.015(11) 0.008(10)
C114 0.058(14) 0.050(13) 0.032(11) -0.005(10) -0.003(9) -0.015(11)
C110 0.066(14) 0.039(11) 0.020(9) -0.006(8) 0.009(9) -0.002(10)
C95 0.09(2) 0.066(17) 0.038(14) 0.014(12) 0.010(12) 0.017(15)
C113 0.040(12) 0.036(11) 0.050(13) 0.018(10) 0.012(9) 0.012(9)
O202 0.092(14) 0.072(13) 0.046(11) 0.022(9) -0.006(9) 0.001(10)
O201 0.107(15) 0.067(11) 0.036(9) 0.007(8) 0.020(9) -0.003(11)

loop_
_atom_type_symbol
_atom_type_description
_atom_type_scat_dispersion_real
_atom_type_scat_dispersion_imag
_atom_type_scat_source
C C 0.0033 0.0016 'International Tables Vol C Tables 4.2.6.8 and 6.1.1.4'
H H 0.0000 0.0000 'International Tables Vol C Tables 4.2.6.8 and 6.1.1.4'
N N 0.0061 0.0033 'International Tables Vol C Tables 4.2.6.8 and 6.1.1.4'
O O 0.0106 0.0060 'International Tables Vol C Tables 4.2.6.8 and 6.1.1.4'
S S 0.1246 0.1234 'International Tables Vol C Tables 4.2.6.8 and 6.1.1.4'

loop_
_geom_angle_atom_site_label_1
_geom_angle_atom_site_label_2
_geom_angle_atom_site_label_3
_geom_angle
O73 S71 N74 110.2(8)
O73 S71 N70 105.2(8)
O72 S71 O73 120.0(8)
O72 S71 N74 105.9(8)
O72 S71 N70 104.2(8)
N74 S71 N70 111.1(9)
C63 O67 H67 109.5
C62 O61 C66 113.1(14)
C64 O68 H68 109.5
C65 O69 H69 109.5
S71 N74 H74 118.8
C75 N74 S71 122.5(10)
C75 N74 H74 118.8
S71 N70 H70 119.6
C62 N70 S71 120.8(11)
C62 N70 H70 119.6
H76A C76 H76B 107.7
C75 C76 H76A 108.9
C75 C76 H76B 108.9
C75 C76 C77 113.5(13)
C77 C76 H76A 108.9
C77 C76 H76B 108.9
O61 C62 H62 108.2
O61 C62 C63 111.4(15)
N70 C62 O61 108.7(15)
N70 C62 H62 108.2
N70 C62 C63 112.0(14)
C63 C62 H62 108.2
O69 C65 H65 108.5
O69 C65 C64 111.4(14)
O69 C65 C66 111.1(17)
C64 C65 H65 108.5
C66 C65 H65 108.5
C66 C65 C64 108.9(18)
N74 C75 H75A 110.1
N74 C75 H75B 110.1
C76 C75 N74 108.2(12)
C76 C75 H75A 110.1
C76 C75 H75B 110.1
H75A C75 H75B 108.4
H78A C78 H78B 107.6
C77 C78 H78A 108.7
C77 C78 H78B 108.7
C77 C78 C79 114.2(13)
C79 C78 H78A 108.7
C79 C78 H78B 108.7
C76 C77 H77A 108.9
C76 C77 H77B 108.9
C78 C77 C76 113.4(13)
C78 C77 H77A 108.9
C78 C77 H77B 108.9
H77A C77 H77B 107.7
O68 C64 C65 111.0(17)
O68 C64 H64 107.7
O68 C64 C63 111.0(15)
C65 C64 H64 107.7
C63 C64 C65 111.5(15)
C63 C64 H64 107.7
H83A C83 H83B 107.6
C82 C83 H83A 108.6
C82 C83 H83B 108.6
C84 C83 H83A 108.6
C84 C83 H83B 108.6
C84 C83 C82 114.6(14)
C78 C79 H79A 108.9
C78 C79 H79B 108.9
H79A C79 H79B 107.7
C80 C79 C78 113.2(14)
C80 C79 H79A 108.9
C80 C79 H79B 108.9
C79 C80 H80A 108.9
C79 C80 H80B 108.9
C79 C80 C81 113.4(13)
H80A C80 H80B 107.7
C81 C80 H80A 108.9
C81 C80 H80B 108.9
O67 C63 C62 110.8(16)
O67 C63 C64 109.6(14)
O67 C63 H63 108.5
C62 C63 H63 108.5
C64 C63 C62 110.9(15)
C64 C63 H63 108.5
O61 C66 H66A 109.1
O61 C66 H66B 109.1
C65 C66 O61 112.6(14)
C65 C66 H66A 109.1
C65 C66 H66B 109.1
H66A C66 H66B 107.8
C83 C82 H82A 108.6
C83 C82 H82B 108.6
H82A C82 H82B 107.5
C81 C82 C83 114.8(14)
C81 C82 H82A 108.6
C81 C82 H82B 108.6
C83 C84 H84A 109.5
C83 C84 H84B 109.5
C83 C84 H84C 109.5
H84A C84 H84B 109.5
H84A C84 H84C 109.5
H84B C84 H84C 109.5
C80 C81 H81A 109.0
C80 C81 H81B 109.0
C82 C81 C80 112.7(14)
C82 C81 H81A 109.0
C82 C81 H81B 109.0
H81A C81 H81B 107.8
O42 S41 O43 122.1(9)
O42 S41 N40 104.5(8)
O42 S41 N44 108.7(8)
O43 S41 N40 105.4(8)
O43 S41 N44 105.6(8)
N44 S41 N40 110.2(9)
C36 O31 C32 113.3(14)
C35 O37 H37 109.5
C33 O39 H39 109.5
C34 O38 H38 109.5
S41 N40 H40 119.8
C32 N40 S41 120.4(13)
C32 N40 H40 119.8
S41 N44 H44 117.3
C45 N44 S41 125.3(12)
C45 N44 H44 117.3
H48A C48 H48B 107.4
C47 C48 H48A 108.3
C47 C48 H48B 108.3
C47 C48 C49 115.9(16)
C49 C48 H48A 108.3
C49 C48 H48B 108.3
N44 C45 H45A 109.7
N44 C45 H45B 109.7
N44 C45 C46 109.8(15)
H45A C45 H45B 108.2
C46 C45 H45A 109.7
C46 C45 H45B 109.7
C48 C47 H47A 109.2
C48 C47 H47B 109.2
C48 C47 C46 112.0(15)
H47A C47 H47B 107.9
C46 C47 H47A 109.2
C46 C47 H47B 109.2
O31 C32 H32 110.2
O31 C32 C33 108.9(17)
N40 C32 O31 106.8(13)
N40 C32 H32 110.2
N40 C32 C33 110.5(16)
C33 C32 H32 110.2
H51A C51 H51B 107.7
C50 C51 H51A 108.8
C50 C51 H51B 108.8
C52 C51 H51A 108.8
C52 C51 H51B 108.8
C52 C51 C50 113.6(16)
C48 C49 H49A 108.9
C48 C49 H49B 108.9
C48 C49 C50 113.3(16)
H49A C49 H49B 107.7
C50 C49 H49A 108.9
C50 C49 H49B 108.9
O31 C36 H36A 109.2
O31 C36 H36B 109.2
O31 C36 C35 112.0(14)
H36A C36 H36B 107.9
C35 C36 H36A 109.2
C35 C36 H36B 109.2
O39 C33 C32 109.1(18)
O39 C33 H33 110.0
O39 C33 C34 107.9(19)
C32 C33 H33 110.0
C34 C33 C32 109.6(15)
C34 C33 H33 110.0
H53A C53 H53B 107.7
C54 C53 H53A 108.9
C54 C53 H53B 108.9
C54 C53 C52 113.3(15)
C52 C53 H53A 108.9
C52 C53 H53B 108.9
C53 C54 H54A 109.5
C53 C54 H54B 109.5
C53 C54 H54C 109.5
H54A C54 H54B 109.5
H54A C54 H54C 109.5
H54B C54 H54C 109.5
C45 C46 C47 114.4(16)
C45 C46 H46A 108.7
C45 C46 H46B 108.7
C47 C46 H46A 108.7
C47 C46 H46B 108.7
H46A C46 H46B 107.6
C51 C50 C49 112.9(15)
C51 C50 H50A 109.0
C51 C50 H50B 109.0
C49 C50 H50A 109.0
C49 C50 H50B 109.0
H50A C50 H50B 107.8
C51 C52 C53 115.1(16)
C51 C52 H52A 108.5
C51 C52 H52B 108.5
C53 C52 H52A 108.5
C53 C52 H52B 108.5
H52A C52 H52B 107.5
O38 C34 C33 111.6(16)
O38 C34 H34 106.0
O38 C34 C35 116.1(18)
C33 C34 H34 106.0
C35 C34 C33 110.4(18)
C35 C34 H34 106.0
O37 C35 C36 109.7(16)
O37 C35 C34 107.4(17)
O37 C35 H35 108.9
C36 C35 H35 108.9
C34 C35 C36 113.0(18)
C34 C35 H35 108.9
O12 S11 O13 119.4(8)
O12 S11 N14 108.3(9)
O12 S11 N10 106.5(9)
O13 S11 N14 106.9(8)
O13 S11 N10 104.4(9)
N14 S11 N10 111.2(9)
C6 O1 C2 112.3(18)
C5 O7 H7 109.5
C3 O9 H9 109.5
C4 O8 H8 109.5
S11 N14 H14 119.6
C15 N14 S11 120.9(13)
C15 N14 H14 119.6
S11 N10 H10 118.7
C2 N10 S11 122.5(15)
C2 N10 H10 118.7
H24A C24 H24B 109.5
H24A C24 H24C 109.5
H24B C24 H24C 109.5
C23 C24 H24A 109.5
C23 C24 H24B 109.5
C23 C24 H24C 109.5
H19A C19 H19B 107.7
C18 C19 H19A 108.8
C18 C19 H19B 108.8
C20 C19 H19A 108.8
C20 C19 H19B 108.8
C20 C19 C18 113.7(15)
H21A C21 H21B 107.5
C20 C21 H21A 108.5
C20 C21 H21B 108.5
C22 C21 H21A 108.5
C22 C21 H21B 108.5
C22 C21 C20 115.1(16)
C24 C23 H23A 109.1
C24 C23 H23B 109.1
H23A C23 H23B 107.8
C22 C23 C24 112.5(18)
C22 C23 H23A 109.1
C22 C23 H23B 109.1
H17A C17 H17B 107.7
C18 C17 H17A 108.8
C18 C17 H17B 108.8
C18 C17 C16 113.6(15)
C16 C17 H17A 108.8
C16 C17 H17B 108.8
C19 C18 H18A 108.9
C19 C18 H18B 108.9
C17 C18 C19 113.6(15)
C17 C18 H18A 108.9
C17 C18 H18B 108.9
H18A C18 H18B 107.7
N14 C15 H15A 109.9
N14 C15 H15B 109.9
N14 C15 C16 109.1(15)
H15A C15 H15B 108.3
C16 C15 H15A 109.9
C16 C15 H15B 109.9
O8 C4 H4 110.0
O8 C4 C5 110(2)
O8 C4 C3 108.7(18)
C5 C4 H4 110.0
C5 C4 C3 107.4(19)
C3 C4 H4 110.0
C19 C20 C21 115.1(16)
C19 C20 H20A 108.5
C19 C20 H20B 108.5
C21 C20 H20A 108.5
C21 C20 H20B 108.5
H20A C20 H20B 107.5
O7 C5 C4 117.1(18)
O7 C5 H5 107.1
O7 C5 C6 108(2)
C4 C5 H5 107.1
C4 C5 C6 110.3(19)
C6 C5 H5 107.1
C17 C16 H16A 109.0
C17 C16 H16B 109.0
C15 C16 C17 112.8(16)
C15 C16 H16A 109.0
C15 C16 H16B 109.0
H16A C16 H16B 107.8
O1 C6 C5 110.6(16)
O1 C6 H6A 109.5
O1 C6 H6B 109.5
C5 C6 H6A 109.5
C5 C6 H6B 109.5
H6A C6 H6B 108.1
C21 C22 C23 114.5(17)
C21 C22 H22A 108.6
C21 C22 H22B 108.6
C23 C22 H22A 108.6
C23 C22 H22B 108.6
H22A C22 H22B 107.6
O1 C2 H2 109.0
O1 C2 C3 111.4(17)
N10 C2 O1 104.8(17)
N10 C2 H2 109.0
N10 C2 C3 113.4(17)
C3 C2 H2 109.0
O9 C3 C4 108.8(17)
O9 C3 C2 107.6(19)
O9 C3 H3 110.0
C4 C3 C2 110.4(18)
C4 C3 H3 110.0
C2 C3 H3 110.0
O102 S101 O103 120.1(8)
O102 S101 N100 102.2(10)
O102 S101 N104 108.9(9)
O103 S101 N100 107.4(9)
O103 S101 N104 107.8(9)
N104 S101 N100 110.2(9)
C94 O98 H98 109.5
C93 O97 H97 109.5
C95 O99 H99 109.5
C96 O91 C92 112(2)
S101 N100 H100 118.6
C92 N100 S101 122.8(15)
C92 N100 H100 118.6
S101 N104 H104 120.5
C105 N104 S101 119.0(13)
C105 N104 H104 120.5
H10A C109 H10B 107.5
C108 C109 H10A 108.6
C108 C109 H10B 108.6
C108 C109 C110 114.8(17)
C110 C109 H10A 108.6
C110 C109 H10B 108.6
O98 C94 H94 107.7
O98 C94 C93 111.6(15)
O98 C94 C95 112(2)
C93 C94 H94 107.7
C93 C94 C95 110(2)
C95 C94 H94 107.7
H10C C106 H10D 107.8
C105 C106 H10C 109.0
C105 C106 H10D 109.0
C105 C106 C107 113.1(15)
C107 C106 H10C 109.0
C107 C106 H10D 109.0
H11A C111 H11B 107.6
C112 C111 H11A 108.7
C112 C111 H11B 108.7
C112 C111 C110 114.1(16)
C110 C111 H11A 108.7
C110 C111 H11B 108.7
N104 C105 C106 111.2(15)
N104 C105 H10E 109.4
N104 C105 H10F 109.4
C106 C105 H10E 109.4
C106 C105 H10F 109.4
H10E C105 H10F 108.0
C106 C107 H10G 108.4
C106 C107 H10H 108.4
H10G C107 H10H 107.5
C108 C107 C106 115.4(16)
C108 C107 H10G 108.4
C108 C107 H10H 108.4
C111 C112 H11C 108.2
C111 C112 H11D 108.2
C111 C112 C113 116.5(16)
H11C C112 H11D 107.3
C113 C112 H11C 108.2
C113 C112 H11D 108.2
O91 C96 H96A 109.1
O91 C96 H96B 109.1
O91 C96 C95 112.3(17)
H96A C96 H96B 107.9
C95 C96 H96A 109.1
C95 C96 H96B 109.1
C109 C108 C107 114.2(17)
C109 C108 H10I 108.7
C109 C108 H10J 108.7
C107 C108 H10I 108.7
C107 C108 H10J 108.7
H10I C108 H10J 107.6
O97 C93 C94 111(2)
O97 C93 H93 109.3
O97 C93 C92 108.1(19)
C94 C93 H93 109.3
C92 C93 C94 110.2(14)
C92 C93 H93 109.3
O91 C92 N100 103.4(19)
O91 C92 C93 113.3(19)
O91 C92 H92 109.0
N100 C92 C93 112.9(15)
N100 C92 H92 109.0
C93 C92 H92 109.0
H11E C114 H11F 109.5
H11E C114 H11G 109.5
H11F C114 H11G 109.5
C113 C114 H11E 109.5
C113 C114 H11F 109.5
C113 C114 H11G 109.5
C109 C110 H11H 108.7
C109 C110 H11I 108.7
C111 C110 C109 114.1(16)
C111 C110 H11H 108.7
C111 C110 H11I 108.7
H11H C110 H11I 107.6
O99 C95 C94 112.8(19)
O99 C95 C96 110(2)
O99 C95 H95 109.2
C94 C95 C96 106(2)
C94 C95 H95 109.2
C96 C95 H95 109.2
C112 C113 H11J 108.3
C112 C113 H11K 108.3
C114 C113 C112 115.9(17)
C114 C113 H11J 108.3
C114 C113 H11K 108.3
H11J C113 H11K 107.4
H20C O202 H20D 88(3)
H20E O201 H20F 92(3)

loop_
_geom_bond_atom_site_label_1
_geom_bond_atom_site_label_2
_geom_bond_distance
S71 O73 1.404(14)
S71 O72 1.373(14)
S71 N74 1.608(16)
S71 N70 1.637(16)
O67 H67 0.8200
O67 C63 1.40(2)
O61 C62 1.44(2)
O61 C66 1.48(2)
O68 H68 0.8200
O68 C64 1.42(3)
O69 H69 0.8200
O69 C65 1.44(2)
N74 H74 0.8600
N74 C75 1.51(2)
N70 H70 0.8600
N70 C62 1.41(2)
C76 H76A 0.9700
C76 H76B 0.9700
C76 C75 1.49(2)
C76 C77 1.52(2)
C62 H62 0.9800
C62 C63 1.50(3)
C65 H65 0.9800
C65 C64 1.53(3)
C65 C66 1.46(3)
C75 H75A 0.9700
C75 H75B 0.9700
C78 H78A 0.9700
C78 H78B 0.9700
C78 C77 1.50(2)
C78 C79 1.56(3)
C77 H77A 0.9700
C77 H77B 0.9700
C64 H64 0.9800
C64 C63 1.50(3)
C83 H83A 0.9700
C83 H83B 0.9700
C83 C82 1.54(3)
C83 C84 1.53(3)
C79 H79A 0.9700
C79 H79B 0.9700
C79 C80 1.46(2)
C80 H80A 0.9700
C80 H80B 0.9700
C80 C81 1.57(2)
C63 H63 0.9800
C66 H66A 0.9700
C66 H66B 0.9700
C82 H82A 0.9700
C82 H82B 0.9700
C82 C81 1.50(3)
C84 H84A 0.9600
C84 H84B 0.9600
C84 H84C 0.9600
C81 H81A 0.9700
C81 H81B 0.9700
S41 O42 1.396(13)
S41 O43 1.417(14)
S41 N40 1.627(18)
S41 N44 1.583(14)
O31 C32 1.44(2)
O31 C36 1.42(2)
O37 H37 0.8200
O37 C35 1.44(3)
O39 H39 0.8200
O39 C33 1.42(3)
O38 H38 0.8200
O38 C34 1.42(2)
N40 H40 0.8600
N40 C32 1.44(3)
N44 H44 0.8600
N44 C45 1.45(2)
C48 H48A 0.9700
C48 H48B 0.9700
C48 C47 1.50(2)
C48 C49 1.52(2)
C45 H45A 0.9700
C45 H45B 0.9700
C45 C46 1.51(2)
C47 H47A 0.9700
C47 H47B 0.9700
C47 C46 1.54(3)
C32 H32 0.9800
C32 C33 1.55(3)
C51 H51A 0.9700
C51 H51B 0.9700
C51 C50 1.52(3)
C51 C52 1.51(2)
C49 H49A 0.9700
C49 H49B 0.9700
C49 C50 1.53(2)
C36 H36A 0.9700
C36 H36B 0.9700
C36 C35 1.51(3)
C33 H33 0.9800
C33 C34 1.55(3)
C53 H53A 0.9700
C53 H53B 0.9700
C53 C54 1.48(2)
C53 C52 1.54(2)
C54 H54A 0.9600
C54 H54B 0.9600
C54 H54C 0.9600
C46 H46A 0.9700
C46 H46B 0.9700
C50 H50A 0.9700
C50 H50B 0.9700
C52 H52A 0.9700
C52 H52B 0.9700
C34 H34 0.9800
C34 C35 1.49(3)
C35 H35 0.9800
S11 O12 1.376(14)
S11 O13 1.430(14)
S11 N14 1.581(14)
S11 N10 1.608(19)
O1 C6 1.44(3)
O1 C2 1.44(2)
O7 H7 0.8200
O7 C5 1.38(3)
O9 H9 0.8200
O9 C3 1.43(3)
O8 H8 0.8200
O8 C4 1.39(3)
N14 H14 0.8600
N14 C15 1.47(2)
N10 H10 0.8600
N10 C2 1.44(3)
C24 H24A 0.9600
C24 H24B 0.9600
C24 H24C 0.9600
C24 C23 1.55(3)
C19 H19A 0.9700
C19 H19B 0.9700
C19 C18 1.55(3)
C19 C20 1.47(2)
C21 H21A 0.9700
C21 H21B 0.9700
C21 C20 1.53(2)
C21 C22 1.49(2)
C23 H23A 0.9700
C23 H23B 0.9700
C23 C22 1.54(3)
C17 H17A 0.9700
C17 H17B 0.9700
C17 C18 1.51(2)
C17 C16 1.54(3)
C18 H18A 0.9700
C18 H18B 0.9700
C15 H15A 0.9700
C15 H15B 0.9700
C15 C16 1.50(2)
C4 H4 0.9800
C4 C5 1.53(3)
C4 C3 1.53(3)
C20 H20A 0.9700
C20 H20B 0.9700
C5 H5 0.9800
C5 C6 1.56(3)
C16 H16A 0.9700
C16 H16B 0.9700
C6 H6A 0.9700
C6 H6B 0.9700
C22 H22A 0.9700
C22 H22B 0.9700
C2 H2 0.9800
C2 C3 1.53(3)
C3 H3 0.9800
S101 O102 1.360(14)
S101 O103 1.419(14)
S101 N100 1.624(17)
S101 N104 1.602(17)
O98 H98 0.8200
O98 C94 1.37(3)
O97 H97 0.8200
O97 C93 1.38(3)
O99 H99 0.8200
O99 C95 1.39(3)
O91 C96 1.40(3)
O91 C92 1.44(3)
N100 H100 0.8600
N100 C92 1.47(3)
N104 H104 0.8600
N104 C105 1.49(2)
C109 H10A 0.9700
C109 H10B 0.9700
C109 C108 1.49(3)
C109 C110 1.53(3)
C94 H94 0.9800
C94 C93 1.53(3)
C94 C95 1.54(3)
C106 H10C 0.9700
C106 H10D 0.9700
C106 C105 1.50(3)
C106 C107 1.51(2)
C111 H11A 0.9700
C111 H11B 0.9700
C111 C112 1.49(3)
C111 C110 1.52(2)
C105 H10E 0.9700
C105 H10F 0.9700
C107 H10G 0.9700
C107 H10H 0.9700
C107 C108 1.50(3)
C112 H11C 0.9700
C112 H11D 0.9700
C112 C113 1.53(3)
C96 H96A 0.9700
C96 H96B 0.9700
C96 C95 1.57(4)
C108 H10I 0.9700
C108 H10J 0.9700
C93 H93 0.9800
C93 C92 1.52(3)
C92 H92 0.9800
C114 H11E 0.9600
C114 H11F 0.9600
C114 H11G 0.9600
C114 C113 1.48(3)
C110 H11H 0.9700
C110 H11I 0.9700
C95 H95 0.9800
C113 H11J 0.9700
C113 H11K 0.9700
O202 H20C 0.861(15)
O202 H20D 0.862(15)
O201 H20E 0.862(15)
O201 H20F 0.862(16)

loop_
_geom_torsion_atom_site_label_1
_geom_torsion_atom_site_label_2
_geom_torsion_atom_site_label_3
_geom_torsion_atom_site_label_4
_geom_torsion
S71 N74 C75 C76 -179.6(15)
S71 N70 C62 O61 86.4(16)
S71 N70 C62 C63 -150.1(13)
O73 S71 N74 C75 -28.0(19)
O73 S71 N70 C62 44.2(16)
O61 C62 C63 O67 -175.5(13)
O61 C62 C63 C64 -53.5(19)
O68 C64 C63 O67 -59(2)
O68 C64 C63 C62 178.6(16)
O69 C65 C64 O68 -57(2)
O69 C65 C64 C63 68(2)
O69 C65 C66 O61 -68(2)
O72 S71 N74 C75 -159.3(16)
O72 S71 N70 C62 171.3(14)
N74 S71 N70 C62 -75.1(16)
N70 S71 N74 C75 88.2(17)
N70 C62 C63 O67 62.6(19)
N70 C62 C63 C64 -175.5(15)
C62 O61 C66 C65 -57(2)
C65 C64 C63 O67 176.9(15)
C65 C64 C63 C62 54(2)
C75 C76 C77 C78 -179.4(17)
C78 C79 C80 C81 178.3(17)
C77 C76 C75 N74 -169.2(16)
C77 C78 C79 C80 179.1(18)
C64 C65 C66 O61 55(2)
C83 C82 C81 C80 178.5(18)
C79 C78 C77 C76 -179.4(16)
C79 C80 C81 C82 -177.0(18)
C66 O61 C62 N70 178.3(14)
C66 O61 C62 C63 54.5(18)
C66 C65 C64 O68 -179.4(15)
C66 C65 C64 C63 -55(2)
C84 C83 C82 C81 -179(2)
S41 N40 C32 O31 93.7(17)
S41 N40 C32 C33 -148.1(16)
S41 N44 C45 C46 -176.1(15)
O42 S41 N40 C32 38.1(15)
O42 S41 N44 C45 -33.3(19)
O43 S41 N40 C32 168.0(13)
O43 S41 N44 C45 -166.0(16)
O31 C32 C33 O39 -175.6(16)
O31 C32 C33 C34 -58(2)
O31 C36 C35 O37 -68(2)
O31 C36 C35 C34 52(2)
O39 C33 C34 O38 -58(3)
O39 C33 C34 C35 171.5(17)
O38 C34 C35 O37 -57(2)
O38 C34 C35 C36 -178.1(19)
N40 S41 N44 C45 80.6(18)
N40 C32 C33 O39 68(2)
N40 C32 C33 C34 -174.5(18)
N44 S41 N40 C32 -78.5(15)
N44 C45 C46 C47 -174.1(17)
C48 C47 C46 C45 -179.9(17)
C48 C49 C50 C51 -176.5(17)
C47 C48 C49 C50 179.7(17)
C32 O31 C36 C35 -58(2)
C32 C33 C34 O38 -176(2)
C32 C33 C34 C35 53(3)
C49 C48 C47 C46 179.6(17)
C36 O31 C32 N40 -179.3(15)
C36 O31 C32 C33 61(2)
C33 C34 C35 O37 71(2)
C33 C34 C35 C36 -50(2)
C54 C53 C52 C51 178.5(18)
C50 C51 C52 C53 178.3(18)
C52 C51 C50 C49 -176.0(17)
S11 N14 C15 C16 -167.4(15)
S11 N10 C2 O1 114.5(16)
S11 N10 C2 C3 -123.8(17)
O12 S11 N14 C15 -176.3(16)
O12 S11 N10 C2 -36.5(16)
O13 S11 N14 C15 -46.4(18)
O13 S11 N10 C2 -163.8(14)
O1 C2 C3 O9 -176.5(19)
O1 C2 C3 C4 -58(3)
O7 C5 C6 O1 -71(2)
O8 C4 C5 O7 -52(3)
O8 C4 C5 C6 -175(2)
O8 C4 C3 O9 -65(3)
O8 C4 C3 C2 176.7(18)
N14 S11 N10 C2 81.3(16)
N14 C15 C16 C17 -175.9(17)
N10 S11 N14 C15 67.0(18)
N10 C2 C3 O9 66(2)
N10 C2 C3 C4 -175.9(18)
C24 C23 C22 C21 -177.5(19)
C18 C19 C20 C21 177.8(18)
C18 C17 C16 C15 -175.9(18)
C4 C5 C6 O1 58(3)
C20 C19 C18 C17 179.1(18)
C20 C21 C22 C23 -178.4(19)
C5 C4 C3 O9 175.0(19)
C5 C4 C3 C2 57(2)
C16 C17 C18 C19 -176.4(17)
C6 O1 C2 N10 -178.9(17)
C6 O1 C2 C3 58(2)
C22 C21 C20 C19 178.7(18)
C2 O1 C6 C5 -58(3)
C3 C4 C5 O7 66(3)
C3 C4 C5 C6 -57(3)
S101 N100 C92 O91 110.6(18)
S101 N100 C92 C93 -126.6(19)
S101 N104 C105 C106 -151.4(14)
O102 S101 N100 C92 -156.8(16)
O102 S101 N104 C105 -45.3(16)
O98 C94 C93 O97 -61(2)
O98 C94 C93 C92 180(2)
O98 C94 C95 O99 -61(3)
O98 C94 C95 C96 179(2)
O97 C93 C92 O91 -174.1(17)
O97 C93 C92 N100 69(2)
O103 S101 N100 C92 -29.6(19)
O103 S101 N104 C105 -177.0(14)
O91 C96 C95 O99 -62(3)
O91 C96 C95 C94 61(3)
N100 S101 N104 C105 66.1(16)
N104 S101 N100 C92 87.5(17)
C94 C93 C92 O91 -53(3)
C94 C93 C92 N100 -170(2)
C106 C107 C108 C109 -179.7(18)
C111 C112 C113 C114 -177.5(19)
C105 C106 C107 C108 176.4(17)
C107 C106 C105 N104 -174.8(16)
C112 C111 C110 C109 178.1(17)
C96 O91 C92 N100 178.8(18)
C96 O91 C92 C93 56(2)
C108 C109 C110 C111 -177.4(17)
C93 C94 C95 O99 64(3)
C93 C94 C95 C96 -57(2)
C92 O91 C96 C95 -61(3)
C110 C109 C108 C107 -177.2(17)
C110 C111 C112 C113 -176.4(18)
C95 C94 C93 O97 174.3(18)
C95 C94 C93 C92 55(3)
